data_7106188
loop_
_publ_author_name
'Hui Li'
'Louisa J. Hope-Weeks'
'Clemens Krempner'

_publ_section_title
;
 A supramolecular approach to zwitterionic alkaline metal silanides and
 formation of heterobimetallic silanides
;
_journal_name_full Chem.Commun.
_journal_page_first 4117
_journal_paper_doi 10.1039/c1cc10148j
_journal_volume 47
_journal_year 2011
_chemical_formula_sum 'C15 H39 K O6 Si4'
_chemical_formula_weight 466.92
_chemical_name_systematic
;
?
;
_space_group_IT_number 14
_symmetry_space_group_name_Hall '-P 2yn'
_symmetry_space_group_name_H-M 'P 1 21/n 1'
_atom_sites_solution_hydrogens geom
_atom_sites_solution_primary direct
_atom_sites_solution_secondary difmap
_audit_creation_method SHELXL-97
_cell_angle_alpha 90.00
_cell_angle_beta 90.9570(10)
_cell_angle_gamma 90.00
_cell_formula_units_Z 4
_cell_length_a 8.1549(6)
_cell_length_b 19.2942(14)
_cell_length_c 16.7811(12)
_cell_measurement_temperature 150(2)
_cell_volume 2640.0(3)
_computing_structure_refinement 'SHELXL-97 (Sheldrick, 2008)'
_computing_structure_solution 'SHELXS-97 (Sheldrick, 2008)'
_diffrn_ambient_temperature 150(2)
_diffrn_measured_fraction_theta_full 0.998
_diffrn_measured_fraction_theta_max 0.998
_diffrn_radiation_monochromator graphite
_diffrn_radiation_source 'fine-focus sealed tube'
_diffrn_radiation_type MoK\a
_diffrn_radiation_wavelength 0.71073
_diffrn_reflns_av_R_equivalents 0.0361
_diffrn_reflns_av_sigmaI/netI 0.0248
_diffrn_reflns_limit_h_max 9
_diffrn_reflns_limit_h_min -9
_diffrn_reflns_limit_k_max 22
_diffrn_reflns_limit_k_min -21
_diffrn_reflns_limit_l_max 19
_diffrn_reflns_limit_l_min -19
_diffrn_reflns_number 23434
_diffrn_reflns_theta_full 23.93
_diffrn_reflns_theta_max 23.93
_diffrn_reflns_theta_min 1.61
_exptl_absorpt_coefficient_mu 0.406
_exptl_crystal_density_diffrn 1.175
_exptl_crystal_density_method 'not measured'
_exptl_crystal_F_000 1008
_refine_diff_density_max 0.257
_refine_diff_density_min -0.158
_refine_diff_density_rms 0.040
_refine_ls_extinction_coef 0.0000(2)
_refine_ls_extinction_expression Fc^*^=kFc[1+0.001xFc^2^\l^3^/sin(2\q)]^-1/4^
_refine_ls_extinction_method SHELXL
_refine_ls_goodness_of_fit_ref 0.992
_refine_ls_hydrogen_treatment mixed
_refine_ls_matrix_type full
_refine_ls_number_parameters 245
_refine_ls_number_reflns 4105
_refine_ls_number_restraints 0
_refine_ls_restrained_S_all 0.992
_refine_ls_R_factor_all 0.0372
_refine_ls_R_factor_gt 0.0286
_refine_ls_shift/su_max 2.809
_refine_ls_shift/su_mean 0.012
_refine_ls_structure_factor_coef Fsqd
_refine_ls_weighting_details 'calc w=1/[\s^2^(Fo^2^)+(0.0276P)^2^+1.5456P] where P=(Fo^2^+2Fc^2^)/3'
_refine_ls_weighting_scheme calc
_refine_ls_wR_factor_gt 0.0653
_refine_ls_wR_factor_ref 0.0700
_reflns_number_gt 3452
_reflns_number_total 4105
_reflns_threshold_expression >2sigma(I)
_cod_data_source_file c1cc10148j.txt
_cod_data_source_block ljhw_krempner_5_0m
_cod_database_code 7106188

loop_
_symmetry_equiv_pos_as_xyz
'x, y, z'
'-x+1/2, y+1/2, -z+1/2'
'-x, -y, -z'
'x-1/2, -y-1/2, z-1/2'

loop_
_atom_site_label
_atom_site_type_symbol
_atom_site_fract_x
_atom_site_fract_y
_atom_site_fract_z
_atom_site_U_iso_or_equiv
_atom_site_adp_type
_atom_site_occupancy
_atom_site_symmetry_multiplicity
_atom_site_calc_flag
_atom_site_refinement_flags
_atom_site_disorder_assembly
_atom_site_disorder_group
Si3 Si 0.31272(7) 0.21180(3) 0.23795(3) 0.02724(14) Uani 1 1 d . . .
Si2 Si 0.30467(7) 0.04434(3) 0.15081(3) 0.02800(15) Uani 1 1 d . . .
Si4 Si 0.30705(7) 0.06359(3) 0.36112(3) 0.02797(15) Uani 1 1 d . . .
Si1 Si 0.44233(6) 0.10532(3) 0.25052(3) 0.02551(14) Uani 1 1 d . . .
O6 O -0.15741(19) 0.17676(8) 0.38994(9) 0.0491(4) Uani 1 1 d . . .
O5 O -0.17383(18) 0.19073(8) 0.11889(9) 0.0440(4) Uani 1 1 d . . .
O4 O -0.17654(17) -0.02975(7) 0.23481(10) 0.0455(4) Uani 1 1 d . . .
O2 O 0.11977(16) 0.20588(7) 0.20175(9) 0.0391(4) Uani 1 1 d . . .
O3 O 0.11579(17) 0.09506(7) 0.36917(8) 0.0374(4) Uani 1 1 d . . .
O1 O 0.11274(16) 0.02233(7) 0.17543(8) 0.0344(3) Uani 1 1 d . . .
C15 C -0.2268(4) 0.24328(16) 0.40039(19) 0.0811(10) Uani 1 1 d . . .
H15A H -0.2970 0.2429 0.4472 0.122 Uiso 1 1 calc R . .
H15B H -0.2926 0.2556 0.3531 0.122 Uiso 1 1 calc R . .
H15C H -0.1390 0.2774 0.4081 0.122 Uiso 1 1 calc R . .
C14 C -0.2520(3) 0.16462(16) 0.04917(16) 0.0693(8) Uani 1 1 d . . .
H14A H -0.1688 0.1497 0.0113 0.104 Uiso 1 1 calc R . .
H14B H -0.3201 0.2010 0.0249 0.104 Uiso 1 1 calc R . .
H14C H -0.3211 0.1250 0.0631 0.104 Uiso 1 1 calc R . .
C13 C -0.2533(3) -0.06857(14) 0.29467(18) 0.0663(8) Uani 1 1 d . . .
H13A H -0.3232 -0.1041 0.2700 0.099 Uiso 1 1 calc R . .
H13B H -0.3205 -0.0378 0.3272 0.099 Uiso 1 1 calc R . .
H13C H -0.1696 -0.0908 0.3285 0.099 Uiso 1 1 calc R . .
C9 C 0.0211(3) 0.26402(11) 0.18032(17) 0.0530(7) Uani 1 1 d . . .
H9A H 0.0915 0.3051 0.1723 0.064 Uiso 1 1 calc R . .
H9B H -0.0561 0.2745 0.2236 0.064 Uiso 1 1 calc R . .
C10 C -0.0724(3) 0.24807(13) 0.10520(15) 0.0518(7) Uani 1 1 d . . .
H10A H -0.1397 0.2886 0.0890 0.062 Uiso 1 1 calc R . .
H10B H 0.0045 0.2376 0.0618 0.062 Uiso 1 1 calc R . .
C2 C 0.4138(3) -0.03955(12) 0.13007(16) 0.0544(7) Uani 1 1 d . . .
H2A H 0.4117 -0.0690 0.1776 0.082 Uiso 1 1 calc R . .
H2B H 0.5278 -0.0299 0.1162 0.082 Uiso 1 1 calc R . .
H2C H 0.3587 -0.0635 0.0856 0.082 Uiso 1 1 calc R . .
C1 C 0.2841(3) 0.09068(13) 0.05265(13) 0.0514(6) Uani 1 1 d . . .
H1A H 0.2278 0.0606 0.0139 0.077 Uiso 1 1 calc R . .
H1B H 0.3934 0.1023 0.0332 0.077 Uiso 1 1 calc R . .
H1C H 0.2206 0.1333 0.0597 0.077 Uiso 1 1 calc R . .
C5 C 0.4200(3) 0.09042(12) 0.45508(13) 0.0473(6) Uani 1 1 d . . .
H5A H 0.4221 0.1411 0.4587 0.071 Uiso 1 1 calc R . .
H5B H 0.5326 0.0727 0.4540 0.071 Uiso 1 1 calc R . .
H5C H 0.3641 0.0714 0.5014 0.071 Uiso 1 1 calc R . .
C4 C 0.2986(3) 0.26303(11) 0.33306(13) 0.0438(6) Uani 1 1 d . . .
H4A H 0.2494 0.3084 0.3216 0.066 Uiso 1 1 calc R . .
H4B H 0.4087 0.2695 0.3562 0.066 Uiso 1 1 calc R . .
H4C H 0.2302 0.2379 0.3709 0.066 Uiso 1 1 calc R . .
C11 C 0.0154(3) 0.08733(13) 0.43690(13) 0.0474(6) Uani 1 1 d . . .
H11A H 0.0827 0.0713 0.4830 0.057 Uiso 1 1 calc R . .
H11B H -0.0704 0.0521 0.4259 0.057 Uiso 1 1 calc R . .
C7 C 0.0110(3) -0.02303(12) 0.12990(13) 0.0436(6) Uani 1 1 d . . .
H7A H 0.0787 -0.0505 0.0930 0.052 Uiso 1 1 calc R . .
H7B H -0.0689 0.0043 0.0978 0.052 Uiso 1 1 calc R . .
C12 C -0.0627(3) 0.15490(13) 0.45615(13) 0.0458(6) Uani 1 1 d . . .
H12A H -0.1334 0.1497 0.5032 0.055 Uiso 1 1 calc R . .
H12B H 0.0227 0.1898 0.4689 0.055 Uiso 1 1 calc R . .
C3 C 0.4252(3) 0.26825(11) 0.16576(13) 0.0412(5) Uani 1 1 d . . .
H3A H 0.4220 0.2468 0.1128 0.062 Uiso 1 1 calc R . .
H3B H 0.5395 0.2735 0.1837 0.062 Uiso 1 1 calc R . .
H3C H 0.3728 0.3139 0.1631 0.062 Uiso 1 1 calc R . .
C8 C -0.0780(3) -0.07036(11) 0.18449(15) 0.0433(6) Uani 1 1 d . . .
H8A H -0.1474 -0.1029 0.1532 0.052 Uiso 1 1 calc R . .
H8B H 0.0015 -0.0977 0.2168 0.052 Uiso 1 1 calc R . .
C6 C 0.2855(3) -0.03325(10) 0.36610(13) 0.0404(5) Uani 1 1 d . . .
H6A H 0.2278 -0.0460 0.4147 0.061 Uiso 1 1 calc R . .
H6B H 0.3945 -0.0546 0.3667 0.061 Uiso 1 1 calc R . .
H6C H 0.2229 -0.0496 0.3194 0.061 Uiso 1 1 calc R . .
K1 K -0.10898(5) 0.10904(2) 0.24799(2) 0.02853(12) Uani 1 1 d . . .

loop_
_atom_site_aniso_label
_atom_site_aniso_U_11
_atom_site_aniso_U_22
_atom_site_aniso_U_33
_atom_site_aniso_U_23
_atom_site_aniso_U_13
_atom_site_aniso_U_12
Si3 0.0296(3) 0.0208(3) 0.0314(3) 0.0000(2) 0.0033(2) -0.0022(2)
Si2 0.0273(3) 0.0306(3) 0.0262(3) -0.0066(2) 0.0036(2) -0.0015(2)
Si4 0.0337(3) 0.0258(3) 0.0242(3) 0.0022(2) -0.0029(2) 0.0009(2)
Si1 0.0250(3) 0.0235(3) 0.0280(3) -0.0020(2) -0.0002(2) -0.0005(2)
O6 0.0472(9) 0.0566(11) 0.0435(10) -0.0148(8) 0.0030(8) 0.0157(8)
O5 0.0404(9) 0.0557(10) 0.0359(9) 0.0138(7) -0.0046(7) -0.0029(8)
O4 0.0349(8) 0.0258(8) 0.0763(11) 0.0046(8) 0.0170(8) 0.0000(7)
O2 0.0319(8) 0.0230(8) 0.0621(10) 0.0051(7) -0.0069(7) 0.0023(6)
O3 0.0384(8) 0.0467(9) 0.0274(8) 0.0091(7) 0.0091(6) 0.0087(7)
O1 0.0305(8) 0.0386(8) 0.0343(8) -0.0135(7) 0.0037(6) -0.0093(6)
C15 0.088(2) 0.075(2) 0.080(2) -0.0153(17) 0.0181(18) 0.0433(18)
C14 0.0675(19) 0.091(2) 0.0491(16) 0.0014(15) -0.0202(14) 0.0105(16)
C13 0.0578(17) 0.0462(16) 0.096(2) 0.0131(15) 0.0305(16) -0.0067(13)
C9 0.0417(14) 0.0273(12) 0.090(2) 0.0103(13) -0.0046(13) 0.0068(10)
C10 0.0430(14) 0.0531(16) 0.0594(16) 0.0292(13) 0.0054(12) 0.0124(12)
C2 0.0449(14) 0.0483(15) 0.0698(17) -0.0300(13) -0.0003(13) 0.0055(12)
C1 0.0593(16) 0.0661(17) 0.0287(12) -0.0020(12) -0.0003(11) -0.0147(13)
C5 0.0608(16) 0.0472(14) 0.0335(13) -0.0011(11) -0.0103(11) -0.0020(12)
C4 0.0577(15) 0.0299(12) 0.0442(14) -0.0051(10) 0.0122(11) -0.0006(11)
C11 0.0515(15) 0.0566(16) 0.0345(13) 0.0123(11) 0.0136(11) 0.0008(12)
C7 0.0372(13) 0.0495(14) 0.0439(13) -0.0174(11) -0.0035(10) -0.0107(11)
C12 0.0500(14) 0.0569(16) 0.0308(12) -0.0076(11) 0.0130(11) -0.0062(12)
C3 0.0503(14) 0.0300(12) 0.0436(13) 0.0049(10) 0.0101(11) -0.0030(10)
C8 0.0344(12) 0.0279(12) 0.0676(16) -0.0109(11) -0.0015(11) -0.0029(10)
C6 0.0513(14) 0.0306(12) 0.0393(13) 0.0074(10) -0.0016(11) -0.0030(10)
K1 0.0297(2) 0.0265(2) 0.0295(2) 0.00018(18) 0.00141(18) 0.00051(18)

loop_
_atom_type_symbol
_atom_type_description
_atom_type_scat_dispersion_real
_atom_type_scat_dispersion_imag
_atom_type_scat_source
C C 0.0033 0.0016 'International Tables Vol C Tables 4.2.6.8 and 6.1.1.4'
H H 0.0000 0.0000 'International Tables Vol C Tables 4.2.6.8 and 6.1.1.4'
O O 0.0106 0.0060 'International Tables Vol C Tables 4.2.6.8 and 6.1.1.4'
Si Si 0.0817 0.0704 'International Tables Vol C Tables 4.2.6.8 and 6.1.1.4'
K K 0.2009 0.2494 'International Tables Vol C Tables 4.2.6.8 and 6.1.1.4'

loop_
_geom_angle_atom_site_label_1
_geom_angle_atom_site_label_2
_geom_angle_atom_site_label_3
_geom_angle
_geom_angle_site_symmetry_1
_geom_angle_site_symmetry_3
_geom_angle_publ_flag
O2 Si3 C3 105.69(9) . . ?
O2 Si3 C4 105.78(9) . . ?
C3 Si3 C4 106.25(10) . . ?
O2 Si3 Si1 113.28(5) . . ?
C3 Si3 Si1 110.21(7) . . ?
C4 Si3 Si1 114.99(8) . . ?
O1 Si2 C1 105.43(9) . . ?
O1 Si2 C2 105.87(10) . . ?
C1 Si2 C2 106.41(12) . . ?
O1 Si2 Si1 113.10(5) . . ?
C1 Si2 Si1 115.21(8) . . ?
C2 Si2 Si1 110.18(8) . . ?
O3 Si4 C6 105.55(9) . . ?
O3 Si4 C5 105.94(10) . . ?
C6 Si4 C5 106.30(10) . . ?
O3 Si4 Si1 113.16(5) . . ?
C6 Si4 Si1 115.27(8) . . ?
C5 Si4 Si1 109.98(8) . . ?
Si3 Si1 Si4 99.10(3) . . ?
Si3 Si1 Si2 99.75(3) . . ?
Si4 Si1 Si2 99.80(3) . . ?
Si3 Si1 K1 115.84(2) . 1_655 ?
Si4 Si1 K1 120.33(2) . 1_655 ?
Si2 Si1 K1 118.25(2) . 1_655 ?
C12 O6 C15 112.92(19) . . ?
C12 O6 K1 117.17(12) . . ?
C15 O6 K1 126.99(16) . . ?
C10 O5 C14 113.81(19) . . ?
C10 O5 K1 118.67(12) . . ?
C14 O5 K1 122.02(15) . . ?
C13 O4 C8 113.29(17) . . ?
C13 O4 K1 123.58(15) . . ?
C8 O4 K1 118.31(12) . . ?
C9 O2 Si3 124.03(13) . . ?
C9 O2 K1 102.86(12) . . ?
Si3 O2 K1 125.25(7) . . ?
C11 O3 Si4 125.08(13) . . ?
C11 O3 K1 102.57(12) . . ?
Si4 O3 K1 126.04(7) . . ?
C7 O1 Si2 124.19(13) . . ?
C7 O1 K1 103.26(12) . . ?
Si2 O1 K1 125.10(7) . . ?
O6 C15 H15A 109.5 . . ?
O6 C15 H15B 109.5 . . ?
H15A C15 H15B 109.5 . . ?
O6 C15 H15C 109.5 . . ?
H15A C15 H15C 109.5 . . ?
H15B C15 H15C 109.5 . . ?
O5 C14 H14A 109.5 . . ?
O5 C14 H14B 109.5 . . ?
H14A C14 H14B 109.5 . . ?
O5 C14 H14C 109.5 . . ?
H14A C14 H14C 109.5 . . ?
H14B C14 H14C 109.5 . . ?
O4 C13 H13A 109.5 . . ?
O4 C13 H13B 109.5 . . ?
H13A C13 H13B 109.5 . . ?
O4 C13 H13C 109.5 . . ?
H13A C13 H13C 109.5 . . ?
H13B C13 H13C 109.5 . . ?
O2 C9 C10 109.22(19) . . ?
O2 C9 H9A 109.8 . . ?
C10 C9 H9A 109.8 . . ?
O2 C9 H9B 109.8 . . ?
C10 C9 H9B 109.8 . . ?
H9A C9 H9B 108.3 . . ?
O5 C10 C9 108.55(18) . . ?
O5 C10 H10A 110.0 . . ?
C9 C10 H10A 110.0 . . ?
O5 C10 H10B 110.0 . . ?
C9 C10 H10B 110.0 . . ?
H10A C10 H10B 108.4 . . ?
Si2 C2 H2A 109.5 . . ?
Si2 C2 H2B 109.5 . . ?
H2A C2 H2B 109.5 . . ?
Si2 C2 H2C 109.5 . . ?
H2A C2 H2C 109.5 . . ?
H2B C2 H2C 109.5 . . ?
Si2 C1 H1A 109.5 . . ?
Si2 C1 H1B 109.5 . . ?
H1A C1 H1B 109.5 . . ?
Si2 C1 H1C 109.5 . . ?
H1A C1 H1C 109.5 . . ?
H1B C1 H1C 109.5 . . ?
Si4 C5 H5A 109.5 . . ?
Si4 C5 H5B 109.5 . . ?
H5A C5 H5B 109.5 . . ?
Si4 C5 H5C 109.5 . . ?
H5A C5 H5C 109.5 . . ?
H5B C5 H5C 109.5 . . ?
Si3 C4 H4A 109.5 . . ?
Si3 C4 H4B 109.5 . . ?
H4A C4 H4B 109.5 . . ?
Si3 C4 H4C 109.5 . . ?
H4A C4 H4C 109.5 . . ?
H4B C4 H4C 109.5 . . ?
O3 C11 C12 109.65(18) . . ?
O3 C11 H11A 109.7 . . ?
C12 C11 H11A 109.7 . . ?
O3 C11 H11B 109.7 . . ?
C12 C11 H11B 109.7 . . ?
H11A C11 H11B 108.2 . . ?
O1 C7 C8 109.44(18) . . ?
O1 C7 H7A 109.8 . . ?
C8 C7 H7A 109.8 . . ?
O1 C7 H7B 109.8 . . ?
C8 C7 H7B 109.8 . . ?
H7A C7 H7B 108.2 . . ?
O6 C12 C11 108.80(18) . . ?
O6 C12 H12A 109.9 . . ?
C11 C12 H12A 109.9 . . ?
O6 C12 H12B 109.9 . . ?
C11 C12 H12B 109.9 . . ?
H12A C12 H12B 108.3 . . ?
Si3 C3 H3A 109.5 . . ?
Si3 C3 H3B 109.5 . . ?
H3A C3 H3B 109.5 . . ?
Si3 C3 H3C 109.5 . . ?
H3A C3 H3C 109.5 . . ?
H3B C3 H3C 109.5 . . ?
O4 C8 C7 108.37(17) . . ?
O4 C8 H8A 110.0 . . ?
C7 C8 H8A 110.0 . . ?
O4 C8 H8B 110.0 . . ?
C7 C8 H8B 110.0 . . ?
H8A C8 H8B 108.4 . . ?
Si4 C6 H6A 109.5 . . ?
Si4 C6 H6B 109.5 . . ?
H6A C6 H6B 109.5 . . ?
Si4 C6 H6C 109.5 . . ?
H6A C6 H6C 109.5 . . ?
H6B C6 H6C 109.5 . . ?
O5 K1 O3 140.27(5) . . ?
O5 K1 O4 117.70(5) . . ?
O3 K1 O4 95.46(5) . . ?
O5 K1 O6 112.65(5) . . ?
O3 K1 O6 60.39(4) . . ?
O4 K1 O6 120.14(5) . . ?
O5 K1 O2 60.52(4) . . ?
O3 K1 O2 80.08(4) . . ?
O4 K1 O2 140.72(4) . . ?
O6 K1 O2 91.68(5) . . ?
O5 K1 O1 96.88(5) . . ?
O3 K1 O1 80.33(4) . . ?
O4 K1 O1 60.33(4) . . ?
O6 K1 O1 140.72(5) . . ?
O2 K1 O1 80.54(4) . . ?
O5 K1 Si1 80.78(3) . 1_455 ?
O3 K1 Si1 130.44(3) . 1_455 ?
O4 K1 Si1 77.42(3) . 1_455 ?
O6 K1 Si1 80.87(4) . 1_455 ?
O2 K1 Si1 134.17(3) . 1_455 ?
O1 K1 Si1 130.94(3) . 1_455 ?

loop_
_geom_bond_atom_site_label_1
_geom_bond_atom_site_label_2
_geom_bond_distance
_geom_bond_site_symmetry_2
_geom_bond_publ_flag
Si3 O2 1.6811(15) . ?
Si3 C3 1.880(2) . ?
Si3 C4 1.882(2) . ?
Si3 Si1 2.3185(8) . ?
Si2 O1 1.6800(14) . ?
Si2 C1 1.879(2) . ?
Si2 C2 1.882(2) . ?
Si2 Si1 2.3198(8) . ?
Si4 O3 1.6813(15) . ?
Si4 C6 1.879(2) . ?
Si4 C5 1.885(2) . ?
Si4 Si1 2.3191(8) . ?
Si1 K1 3.6607(7) 1_655 ?
O6 C12 1.407(3) . ?
O6 C15 1.415(3) . ?
O6 K1 2.7511(15) . ?
O5 C10 1.402(3) . ?
O5 C14 1.416(3) . ?
O5 K1 2.7238(15) . ?
O4 C13 1.408(3) . ?
O4 C8 1.413(3) . ?
O4 K1 2.7420(15) . ?
O2 C9 1.423(2) . ?
O2 K1 2.7607(14) . ?
O3 C11 1.420(2) . ?
O3 K1 2.7283(14) . ?
O1 C7 1.420(2) . ?
O1 K1 2.7611(14) . ?
C15 H15A 0.9800 . ?
C15 H15B 0.9800 . ?
C15 H15C 0.9800 . ?
C14 H14A 0.9800 . ?
C14 H14B 0.9800 . ?
C14 H14C 0.9800 . ?
C13 H13A 0.9800 . ?
C13 H13B 0.9800 . ?
C13 H13C 0.9800 . ?
C9 C10 1.495(3) . ?
C9 H9A 0.9900 . ?
C9 H9B 0.9900 . ?
C10 H10A 0.9900 . ?
C10 H10B 0.9900 . ?
C2 H2A 0.9800 . ?
C2 H2B 0.9800 . ?
C2 H2C 0.9800 . ?
C1 H1A 0.9800 . ?
C1 H1B 0.9800 . ?
C1 H1C 0.9800 . ?
C5 H5A 0.9800 . ?
C5 H5B 0.9800 . ?
C5 H5C 0.9800 . ?
C4 H4A 0.9800 . ?
C4 H4B 0.9800 . ?
C4 H4C 0.9800 . ?
C11 C12 1.489(3) . ?
C11 H11A 0.9900 . ?
C11 H11B 0.9900 . ?
C7 C8 1.490(3) . ?
C7 H7A 0.9900 . ?
C7 H7B 0.9900 . ?
C12 H12A 0.9900 . ?
C12 H12B 0.9900 . ?
C3 H3A 0.9800 . ?
C3 H3B 0.9800 . ?
C3 H3C 0.9800 . ?
C8 H8A 0.9900 . ?
C8 H8B 0.9900 . ?
C6 H6A 0.9800 . ?
C6 H6B 0.9800 . ?
C6 H6C 0.9800 . ?
K1 Si1 3.6607(7) 1_455 ?
